data_4122878
loop_
_publ_author_name
'Chen, Wenyong'
'Chen, Ming'
'Hartwig, John F.'

_publ_section_title
;
 Diastereo- and Enantioselective Iridium-Catalyzed Allylation of Cyclic
 Ketone Enolates: Synergetic Effect of Ligands and Barium Enolates.
;
_journal_name_full 'Journal of the American Chemical Society'
_journal_page_first 141030073216002
_journal_paper_doi 10.1021/ja506500u
_journal_year 2014
_chemical_absolute_configuration ad
_chemical_formula_sum 'C19 H18 O3'
_chemical_formula_weight 294.33
_chemical_name_common S2
_chemical_name_systematic
; 
 S2
;
_space_group.centring_type P

_space_group_crystal_system monoclinic
_space_group_IT_number 4
_space_group_name_Hall 'P 2yb'
_space_group_name_H-M_alt 'P 1 21 1'
_symmetry_space_group_name_Hall 'P 2yb'
_symmetry_space_group_name_H-M 'P 1 21 1'
_atom_sites_solution_hydrogens geom
_atom_sites_solution_primary iterative
_atom_sites_solution_secondary difmap
_audit_creation_method SHELXL-2013
_cell_angle_alpha 90
_cell_angle_beta 110.0110(10)
_cell_angle_gamma 90
_cell_formula_units_Z 2
_cell_length_a 10.4253(3)
_cell_length_b 6.4492(2)
_cell_length_c 11.5276(4)
_cell_measurement_reflns_used 9777
_cell_measurement_temperature 100(2)
_cell_measurement_theta_max 68.22
_cell_measurement_theta_min 4.08
_cell_volume 728.26(4)
_computing_cell_refinement 'Bruker SAINT'
_computing_data_collection 'Bruker APEX2'
_computing_data_reduction 'Bruker SAINT'
_computing_molecular_graphics ORTEP-32
_computing_publication_material WinGX
_computing_structure_refinement SHELXL-2013
_computing_structure_solution SHELXT
_diffrn_ambient_temperature 100(2)
_diffrn_detector_area_resol_mean 8.366
_diffrn_measured_fraction_theta_full 1.000
_diffrn_measured_fraction_theta_max 0.999
_diffrn_measurement_device_type 'Bruker APEX-II CCD'
_diffrn_measurement_method 'phi and omega scans'
_diffrn_radiation_type CuK\a
_diffrn_radiation_wavelength 1.54178
_diffrn_reflns_av_R_equivalents 0.0183
_diffrn_reflns_av_unetI/netI 0.0104
_diffrn_reflns_Laue_measured_fraction_full 1.000
_diffrn_reflns_Laue_measured_fraction_max 0.999
_diffrn_reflns_limit_h_max 11
_diffrn_reflns_limit_h_min -12
_diffrn_reflns_limit_k_max 7
_diffrn_reflns_limit_k_min -7
_diffrn_reflns_limit_l_max 13
_diffrn_reflns_limit_l_min -13
_diffrn_reflns_number 19001
_diffrn_reflns_point_group_measured_fraction_full 0.999
_diffrn_reflns_point_group_measured_fraction_max 0.996
_diffrn_reflns_theta_full 67.000
_diffrn_reflns_theta_max 68.328
_diffrn_reflns_theta_min 4.081
_diffrn_source 'microfocus rotating anode'
_exptl_absorpt_coefficient_mu 0.723
_exptl_absorpt_correction_T_max 0.929
_exptl_absorpt_correction_T_min 0.837
_exptl_absorpt_correction_type multi-scan
_exptl_absorpt_process_details SADABS
_exptl_crystal_colour colorless
_exptl_crystal_density_diffrn 1.342
_exptl_crystal_description prism
_exptl_crystal_F_000 312
_exptl_crystal_size_max 0.120
_exptl_crystal_size_mid 0.100
_exptl_crystal_size_min 0.020
_refine_diff_density_max 0.215
_refine_diff_density_min -0.183
_refine_diff_density_rms 0.037
_refine_ls_abs_structure_details
; 
 Flack x determined using 526 quotients [(I+)-(I-)]/[(I+)+(I-)] 
 (Parsons and Flack (2004), Acta Cryst. A60, s61). 
;
_refine_ls_abs_structure_Flack -0.03(3)
_refine_ls_extinction_method none
_refine_ls_goodness_of_fit_ref 1.053
_refine_ls_hydrogen_treatment constr
_refine_ls_matrix_type full
_refine_ls_number_parameters 200
_refine_ls_number_reflns 2652
_refine_ls_number_restraints 1
_refine_ls_restrained_S_all 1.053
_refine_ls_R_factor_all 0.0341
_refine_ls_R_factor_gt 0.0337
_refine_ls_shift/su_max 0.000
_refine_ls_shift/su_mean 0.000
_refine_ls_structure_factor_coef Fsqd
_refine_ls_weighting_details 'w=1/[\s^2^(Fo^2^)+(0.0631P)^2^+0.1672P] where P=(Fo^2^+2Fc^2^)/3'
_refine_ls_weighting_scheme calc
_refine_ls_wR_factor_gt 0.0889
_refine_ls_wR_factor_ref 0.0893
_reflns_Friedel_coverage 0.818
_reflns_Friedel_fraction_full 0.998
_reflns_Friedel_fraction_max 0.993
_reflns_number_gt 2607
_reflns_number_total 2652
_reflns_threshold_expression 'I > 2\s(I)'
_cod_data_source_file ja506500u_si_003.cif
_cod_data_source_block S2
_cod_depositor_comments
;
The following automatic conversions were performed:

'_space_group.centring_type' value 'primitive' was replaced with the
value 'P' as specified in the replacement file
'/home/antanas/src/cod-tools/trunk/data/replacement-values/replacement_values.lst'.

Automatic conversion script
Id: cif_fix_values 5642 2017-10-24 12:04:52Z antanas 
;
_cod_database_code 4122878
_shelx_space_group_comment
; 
The symmetry employed for this shelxl refinement is uniquely defined 
by the following loop, which should always be used as a source of 
symmetry information in preference to the above space-group names. 
They are only intended as comments. 
;
_shelx_estimated_absorpt_t_min 0.918
_shelx_estimated_absorpt_t_max 0.986
_shelxl_version_number 2013-4

loop_
_space_group_symop_operation_xyz
'x, y, z'
'-x, y+1/2, -z'

loop_
_atom_site_label
_atom_site_type_symbol
_atom_site_fract_x
_atom_site_fract_y
_atom_site_fract_z
_atom_site_U_iso_or_equiv
_atom_site_adp_type
_atom_site_occupancy
_atom_site_site_symmetry_order
_atom_site_calc_flag
_atom_site_refinement_flags_posn
_atom_site_refinement_flags_adp
C1 C 0.1024(2) 0.3662(3) 0.76098(18) 0.0144(4) Uani 1 1 d . .
C2 C 0.2063(2) 0.5221(3) 0.84244(18) 0.0151(4) Uani 1 1 d . .
C3 C 0.3483(2) 0.5064(3) 0.84091(18) 0.0164(4) Uani 1 1 d . .
C4 C 0.4393(2) 0.6673(4) 0.89420(18) 0.0185(4) Uani 1 1 d . .
H4 H 0.4111 0.7790 0.9335 0.022 Uiso 1 1 calc R U
C5 C 0.5704(2) 0.6643(4) 0.88992(19) 0.0214(5) Uani 1 1 d . .
H5 H 0.6316 0.7755 0.9237 0.026 Uiso 1 1 calc R U
C6 C 0.6112(2) 0.4958(4) 0.8354(2) 0.0218(5) Uani 1 1 d . .
H6 H 0.7015 0.4917 0.8332 0.026 Uiso 1 1 calc R U
C7 C 0.5228(2) 0.3347(4) 0.78446(19) 0.0205(5) Uani 1 1 d . .
H7 H 0.5532 0.2208 0.7485 0.025 Uiso 1 1 calc R U
C8 C 0.3888(2) 0.3370(4) 0.78516(18) 0.0171(4) Uani 1 1 d . .
C9 C 0.2916(2) 0.1633(3) 0.72621(19) 0.0189(4) Uani 1 1 d . .
H9A H 0.3414 0.0299 0.7457 0.023 Uiso 1 1 calc R U
H9B H 0.2590 0.1812 0.6355 0.023 Uiso 1 1 calc R U
C10 C 0.1684(2) 0.1535(3) 0.76911(19) 0.0175(4) Uani 1 1 d . .
H10A H 0.1008 0.0540 0.7170 0.021 Uiso 1 1 calc R U
H10B H 0.1978 0.1034 0.8555 0.021 Uiso 1 1 calc R U
C11 C 0.0468(2) 0.6443(4) 0.6075(2) 0.0208(5) Uani 1 1 d . .
H11A H -0.0189 0.6950 0.6446 0.031 Uiso 1 1 calc R U
H11B H 0.0095 0.6636 0.5179 0.031 Uiso 1 1 calc R U
H11C H 0.1324 0.7220 0.6414 0.031 Uiso 1 1 calc R U
C12 C -0.0300(2) 0.3664(3) 0.79353(18) 0.0154(4) Uani 1 1 d . .
H12 H -0.0633 0.5130 0.7844 0.019 Uiso 1 1 calc R U
C13 C -0.0084(2) 0.3049(3) 0.92561(19) 0.0176(4) Uani 1 1 d . .
H13 H -0.0864 0.3045 0.9504 0.021 Uiso 1 1 calc R U
C14 C -0.1446(2) 0.2373(3) 0.70465(19) 0.0159(4) Uani 1 1 d . .
C15 C -0.1687(2) 0.0345(4) 0.7337(2) 0.0202(4) Uani 1 1 d . .
H15 H -0.1133 -0.0247 0.8098 0.024 Uiso 1 1 calc R U
C16 C -0.2733(2) -0.0817(4) 0.6518(2) 0.0241(5) Uani 1 1 d . .
H16 H -0.2903 -0.2187 0.6732 0.029 Uiso 1 1 calc R U
C17 C -0.3528(2) 0.0014(4) 0.5392(2) 0.0252(5) Uani 1 1 d . .
H17 H -0.4230 -0.0792 0.4828 0.030 Uiso 1 1 calc R U
C18 C -0.3294(2) 0.2025(4) 0.5096(2) 0.0236(5) Uani 1 1 d . .
H18 H -0.3835 0.2600 0.4325 0.028 Uiso 1 1 calc R U
C19 C -0.2270(2) 0.3205(4) 0.59192(19) 0.0189(4) Uani 1 1 d . .
H19 H -0.2129 0.4593 0.5714 0.023 Uiso 1 1 calc R U
O1 O 0.07237(14) 0.4292(2) 0.63487(13) 0.0164(3) Uani 1 1 d . .
O2 O 0.17196(15) 0.6587(3) 0.89812(14) 0.0221(4) Uani 1 1 d . .
O3 O 0.09907(15) 0.2562(3) 1.00215(14) 0.0230(4) Uani 1 1 d . .

loop_
_atom_site_aniso_label
_atom_site_aniso_U_11
_atom_site_aniso_U_22
_atom_site_aniso_U_33
_atom_site_aniso_U_23
_atom_site_aniso_U_13
_atom_site_aniso_U_12
C1 0.0139(9) 0.0152(10) 0.0140(9) 0.0005(8) 0.0046(7) -0.0002(8)
C2 0.0165(9) 0.0161(10) 0.0134(9) 0.0009(8) 0.0062(8) 0.0001(9)
C3 0.0151(10) 0.0196(11) 0.0136(9) 0.0020(8) 0.0039(7) 0.0007(8)
C4 0.0180(10) 0.0209(11) 0.0170(9) -0.0012(9) 0.0065(8) -0.0004(9)
C5 0.0167(10) 0.0270(11) 0.0183(9) -0.0003(9) 0.0030(8) -0.0031(9)
C6 0.0132(9) 0.0314(13) 0.0216(11) 0.0037(9) 0.0069(8) 0.0021(9)
C7 0.0185(10) 0.0248(12) 0.0189(9) 0.0017(9) 0.0074(8) 0.0055(9)
C8 0.0167(10) 0.0195(10) 0.0146(9) 0.0025(8) 0.0048(7) 0.0029(8)
C9 0.0186(10) 0.0168(10) 0.0219(10) -0.0011(9) 0.0078(8) 0.0043(9)
C10 0.0179(10) 0.0158(10) 0.0195(10) -0.0006(9) 0.0071(8) 0.0003(8)
C11 0.0213(11) 0.0189(11) 0.0233(10) 0.0049(10) 0.0090(9) 0.0017(9)
C12 0.0148(10) 0.0154(10) 0.0164(10) -0.0002(8) 0.0057(7) 0.0016(8)
C13 0.0169(10) 0.0187(11) 0.0190(10) -0.0024(8) 0.0082(8) -0.0026(8)
C14 0.0122(9) 0.0200(10) 0.0172(10) -0.0027(8) 0.0074(8) 0.0010(8)
C15 0.0188(10) 0.0212(11) 0.0216(10) 0.0019(9) 0.0082(8) 0.0007(9)
C16 0.0236(11) 0.0202(11) 0.0319(12) -0.0045(9) 0.0140(9) -0.0053(9)
C17 0.0178(10) 0.0337(13) 0.0255(11) -0.0115(10) 0.0091(9) -0.0077(9)
C18 0.0165(10) 0.0359(14) 0.0181(10) -0.0013(9) 0.0054(8) 0.0001(9)
C19 0.0166(10) 0.0228(11) 0.0185(10) 0.0023(9) 0.0077(8) 0.0012(8)
O1 0.0189(7) 0.0161(7) 0.0147(7) 0.0011(6) 0.0066(5) -0.0004(6)
O2 0.0195(8) 0.0226(8) 0.0271(8) -0.0088(7) 0.0119(6) -0.0029(6)
O3 0.0183(7) 0.0326(9) 0.0169(7) 0.0012(7) 0.0043(6) 0.0017(7)

loop_
_atom_type_symbol
_atom_type_description
_atom_type_scat_dispersion_real
_atom_type_scat_dispersion_imag
_atom_type_scat_source
C C 0.0181 0.0091 'International Tables Vol C Tables 4.2.6.8 and 6.1.1.4'
H H 0.0000 0.0000 'International Tables Vol C Tables 4.2.6.8 and 6.1.1.4'
O O 0.0492 0.0322 'International Tables Vol C Tables 4.2.6.8 and 6.1.1.4'

loop_
_geom_angle_atom_site_label_1
_geom_angle_atom_site_label_2
_geom_angle_atom_site_label_3
_geom_angle
O1 C1 C10 104.72(16)
O1 C1 C2 107.25(16)
C10 C1 C2 109.99(16)
O1 C1 C12 109.96(15)
C10 C1 C12 114.01(16)
C2 C1 C12 110.56(16)
O2 C2 C3 121.98(19)
O2 C2 C1 121.55(18)
C3 C2 C1 116.29(17)
C4 C3 C8 120.93(19)
C4 C3 C2 118.14(18)
C8 C3 C2 120.92(18)
C5 C4 C3 120.2(2)
C5 C4 H4 119.9
C3 C4 H4 119.9
C4 C5 C6 119.0(2)
C4 C5 H5 120.5
C6 C5 H5 120.5
C7 C6 C5 121.10(19)
C7 C6 H6 119.5
C5 C6 H6 119.5
C6 C7 C8 120.8(2)
C6 C7 H7 119.6
C8 C7 H7 119.6
C7 C8 C3 117.9(2)
C7 C8 C9 120.49(19)
C3 C8 C9 121.62(18)
C8 C9 C10 113.24(17)
C8 C9 H9A 108.9
C10 C9 H9A 108.9
C8 C9 H9B 108.9
C10 C9 H9B 108.9
H9A C9 H9B 107.7
C1 C10 C9 110.80(17)
C1 C10 H10A 109.5
C9 C10 H10A 109.5
C1 C10 H10B 109.5
C9 C10 H10B 109.5
H10A C10 H10B 108.1
O1 C11 H11A 109.5
O1 C11 H11B 109.5
H11A C11 H11B 109.5
O1 C11 H11C 109.5
H11A C11 H11C 109.5
H11B C11 H11C 109.5
C13 C12 C14 110.17(17)
C13 C12 C1 113.90(16)
C14 C12 C1 113.23(16)
C13 C12 H12 106.3
C14 C12 H12 106.3
C1 C12 H12 106.3
O3 C13 C12 125.80(19)
O3 C13 H13 117.1
C12 C13 H13 117.1
C15 C14 C19 118.7(2)
C15 C14 C12 120.95(19)
C19 C14 C12 120.38(19)
C16 C15 C14 120.4(2)
C16 C15 H15 119.8
C14 C15 H15 119.8
C17 C16 C15 120.4(2)
C17 C16 H16 119.8
C15 C16 H16 119.8
C18 C17 C16 119.6(2)
C18 C17 H17 120.2
C16 C17 H17 120.2
C17 C18 C19 120.3(2)
C17 C18 H18 119.9
C19 C18 H18 119.9
C18 C19 C14 120.7(2)
C18 C19 H19 119.7
C14 C19 H19 119.7
C11 O1 C1 117.23(16)

loop_
_geom_bond_atom_site_label_1
_geom_bond_atom_site_label_2
_geom_bond_distance
C1 O1 1.437(2)
C1 C10 1.524(3)
C1 C2 1.539(3)
C1 C12 1.549(3)
C2 O2 1.214(3)
C2 C3 1.490(3)
C3 C4 1.398(3)
C3 C8 1.403(3)
C4 C5 1.384(3)
C4 H4 0.9500
C5 C6 1.393(3)
C5 H5 0.9500
C6 C7 1.380(3)
C6 H6 0.9500
C7 C8 1.400(3)
C7 H7 0.9500
C8 C9 1.507(3)
C9 C10 1.528(3)
C9 H9A 0.9900
C9 H9B 0.9900
C10 H10A 0.9900
C10 H10B 0.9900
C11 O1 1.427(3)
C11 H11A 0.9800
C11 H11B 0.9800
C11 H11C 0.9800
C12 C13 1.514(3)
C12 C14 1.527(3)
C12 H12 1.0000
C13 O3 1.207(3)
C13 H13 0.9500
C14 C15 1.394(3)
C14 C19 1.397(3)
C15 C16 1.392(3)
C15 H15 0.9500
C16 C17 1.386(3)
C16 H16 0.9500
C17 C18 1.384(4)
C17 H17 0.9500
C18 C19 1.387(3)
C18 H18 0.9500
C19 H19 0.9500
